data_4331842
loop_
_publ_author_name
'L\"u, Zhengliang'
'Yuan, Mei'
'Pan, Feng'
'Gao, Song'
'Zhang, Deqing'
'Zhu, Daoben'

_publ_section_title
;
 Syntheses, Crystal Structures, and Magnetic Characterization of Five New
 Dimeric Manganese(III) Tetradentate Schiff Base Complexes Exhibiting
 Single-Molecule-Magnet Behavior
;
_journal_issue 9
_journal_name_full 'Inorganic Chemistry'
_journal_page_first 3538
_journal_page_last 3548
_journal_paper_doi 10.1021/ic051648l
_journal_volume 45
_journal_year 2006
_chemical_formula_sum 'C46 H26 Br12 Mn2 N4 O8'
_chemical_formula_weight 1831.51
_chemical_name_systematic
; 
 ? 
;
_space_group_IT_number 14
_symmetry_cell_setting monoclinic
_symmetry_space_group_name_Hall '-P 2ybc'
_symmetry_space_group_name_H-M 'P 1 21/c 1'
_atom_sites_solution_hydrogens geom
_atom_sites_solution_primary direct
_atom_sites_solution_secondary difmap
_audit_creation_method SHELXL-97
_cell_angle_alpha 90.00
_cell_angle_beta 115.67(3)
_cell_angle_gamma 90.00
_cell_formula_units_Z 2
_cell_length_a 12.606(3)
_cell_length_b 15.713(3)
_cell_length_c 14.343(3)
_cell_measurement_reflns_used 27049
_cell_measurement_temperature 293(2)
_cell_measurement_theta_max 27.485
_cell_measurement_theta_min 3.395
_cell_volume 2560.6(11)
_computing_cell_refinement 'HKL Scalepack (Otwinowski & Minor, 1997)'
_computing_data_collection 'KappaCCD (Nonius B. V., 1998)'
_computing_data_reduction 'HKL Denzo (Otwinowski & Minor, 1997) & maXus (Mackay et al., 1998)'
_computing_molecular_graphics 'Bruker SHELXTL V5.1 (Sheldrick, 1998)'
_computing_publication_material 'SHELXL-97 (Sheldrick, 1997)'
_computing_structure_refinement 'SHELXL-97 (Sheldrick, 1997)'
_computing_structure_solution 'SHELXS-97 (Sheldrick, 1990)'
_diffrn_ambient_temperature 293(2)
_diffrn_detector_area_resol_mean 0.76
_diffrn_measured_fraction_theta_full 0.997
_diffrn_measured_fraction_theta_max 0.997
_diffrn_measurement_device_type 'NONIUS KappaCCD'
_diffrn_measurement_method CCD
_diffrn_radiation_monochromator graphite
_diffrn_radiation_source 'fine-focus sealed tube'
_diffrn_radiation_type MoK\a
_diffrn_radiation_wavelength 0.71073
_diffrn_reflns_av_R_equivalents 0.1183
_diffrn_reflns_av_sigmaI/netI 0.0652
_diffrn_reflns_limit_h_max 15
_diffrn_reflns_limit_h_min -15
_diffrn_reflns_limit_k_max 19
_diffrn_reflns_limit_k_min -19
_diffrn_reflns_limit_l_max 17
_diffrn_reflns_limit_l_min -17
_diffrn_reflns_number 41120
_diffrn_reflns_theta_full 25.50
_diffrn_reflns_theta_max 25.50
_diffrn_reflns_theta_min 3.41
_exptl_absorpt_coefficient_mu 9.914
_exptl_absorpt_correction_T_max 0.708
_exptl_absorpt_correction_T_min 0.335
_exptl_absorpt_correction_type empirical
_exptl_absorpt_process_details '(Blessing, 1995, 1997)'
_exptl_crystal_colour 'deep red'
_exptl_crystal_density_diffrn 2.375
_exptl_crystal_density_method 'not measured'
_exptl_crystal_description plate
_exptl_crystal_F_000 1728
_exptl_crystal_size_max 0.20
_exptl_crystal_size_mid 0.12
_exptl_crystal_size_min 0.04
_refine_diff_density_max 3.385
_refine_diff_density_min -2.054
_refine_diff_density_rms 0.198
_refine_ls_extinction_coef 0.0003(4)
_refine_ls_extinction_expression Fc^*^=kFc[1+0.001xFc^2^\l^3^/sin(2\q)]^-1/4^
_refine_ls_extinction_method SHELXL
_refine_ls_goodness_of_fit_ref 1.073
_refine_ls_hydrogen_treatment constr
_refine_ls_matrix_type full
_refine_ls_number_parameters 321
_refine_ls_number_reflns 4752
_refine_ls_number_restraints 51
_refine_ls_restrained_S_all 1.174
_refine_ls_R_factor_all 0.1178
_refine_ls_R_factor_gt 0.0703
_refine_ls_shift/su_max 0.000
_refine_ls_shift/su_mean 0.000
_refine_ls_structure_factor_coef Fsqd
_refine_ls_weighting_details 'calc w=1/[\s^2^(Fo^2^)+(0.1425P)^2^+0.0000P] where P=(Fo^2^+2Fc^2^)/3'
_refine_ls_weighting_scheme calc
_refine_ls_wR_factor_gt 0.2118
_refine_ls_wR_factor_ref 0.2315
_reflns_number_gt 2941
_reflns_number_total 4752
_reflns_threshold_expression >2sigma(I)
_cod_data_source_file ic051648lsup1.cif
_cod_data_source_block 4
_cod_original_cell_volume 2560.6(9)
_cod_original_sg_symbol_H-M P2(1)/c
_cod_database_code 4331842

loop_
_symmetry_equiv_pos_as_xyz
'x, y, z'
'-x, y+1/2, -z+1/2'
'-x, -y, -z'
'x, -y-1/2, z-1/2'

loop_
_atom_site_label
_atom_site_type_symbol
_atom_site_fract_x
_atom_site_fract_y
_atom_site_fract_z
_atom_site_U_iso_or_equiv
_atom_site_adp_type
_atom_site_occupancy
_atom_site_symmetry_multiplicity
_atom_site_calc_flag
_atom_site_refinement_flags
Br1 Br 0.80194(15) 0.41713(11) 1.11787(10) 0.0742(5) Uani 1 1 d .
Br2 Br 0.74440(13) 0.27156(9) 0.73888(12) 0.0624(5) Uani 1 1 d .
Br3 Br 0.06003(14) 0.37856(11) 0.00409(11) 0.0734(5) Uani 1 1 d .
Br4 Br 0.48280(15) 0.27094(10) 0.32081(13) 0.0708(5) Uani 1 1 d .
Br5 Br 0.07859(17) 0.12196(12) 0.17243(15) 0.0930(7) Uani 1 1 d .
Br6 Br 0.03394(12) 0.40032(9) 0.39895(11) 0.0596(5) Uani 1 1 d .
Mn1 Mn 0.41168(14) 0.45032(10) 0.55505(12) 0.0339(4) Uani 1 1 d .
O1 O 0.5484(6) 0.3982(4) 0.6529(5) 0.0354(17) Uani 1 1 d .
O2 O 0.4408(6) 0.4205(5) 0.4385(5) 0.0366(17) Uani 1 1 d .
O3 O 0.2959(7) 0.3567(5) 0.5390(6) 0.0438(19) Uani 1 1 d U
O4 O 0.4816(10) 0.1404(8) 0.5358(9) 0.093(4) Uani 1 1 d DU
N1 N 0.3875(8) 0.5103(6) 0.6669(7) 0.035(2) Uani 1 1 d .
N2 N 0.2895(8) 0.5332(6) 0.4658(7) 0.037(2) Uani 1 1 d .
C2 C 0.6936(10) 0.3489(7) 0.8104(9) 0.042(3) Uani 1 1 d .
C3 C 0.7527(10) 0.3521(8) 0.9194(9) 0.047(3) Uani 1 1 d .
H2A H 0.8144 0.3147 0.9547 0.056 Uiso 1 1 calc R
C4 C 0.7201(12) 0.4094(8) 0.9732(9) 0.054(3) Uani 1 1 d .
C5 C 0.6197(11) 0.4612(8) 0.9217(9) 0.047(3) Uani 1 1 d .
H4A H 0.5934 0.4971 0.9589 0.056 Uiso 1 1 calc R
C6 C 0.5601(10) 0.4575(8) 0.8124(8) 0.043(3) Uani 1 1 d .
C1 C 0.5998(10) 0.4013(7) 0.7554(9) 0.040(3) Uani 1 1 d .
C7 C 0.4550(11) 0.5086(7) 0.7629(9) 0.042(3) Uani 1 1 d .
H7A H 0.4350 0.5433 0.8054 0.051 Uiso 1 1 calc R
C8 C 0.2806(11) 0.5622(8) 0.6262(9) 0.048(3) Uani 1 1 d .
H8A H 0.2880 0.6075 0.6746 0.057 Uiso 1 1 calc R
H8B H 0.2135 0.5274 0.6178 0.057 Uiso 1 1 calc R
C9 C 0.2610(11) 0.6001(7) 0.5232(10) 0.047(3) Uani 1 1 d .
H9A H 0.1797 0.6180 0.4853 0.057 Uiso 1 1 calc R
H9B H 0.3115 0.6492 0.5333 0.057 Uiso 1 1 calc R
C10 C 0.2309(9) 0.5283(6) 0.3683(8) 0.033(2) Uani 1 1 d .
H10A H 0.1718 0.5681 0.3355 0.040 Uiso 1 1 calc R
C11 C 0.2514(9) 0.4628(6) 0.3042(8) 0.032(2) Uani 1 1 d .
C12 C 0.1636(10) 0.4527(7) 0.2030(8) 0.038(2) Uani 1 1 d .
H12A H 0.0977 0.4879 0.1785 0.045 Uiso 1 1 calc R
C13 C 0.1743(11) 0.3920(8) 0.1410(9) 0.046(3) Uani 1 1 d .
C14 C 0.2728(11) 0.3358(8) 0.1789(9) 0.046(3) Uani 1 1 d .
H14A H 0.2784 0.2916 0.1382 0.055 Uiso 1 1 calc R
C15 C 0.3587(10) 0.3486(7) 0.2770(8) 0.040(3) Uani 1 1 d .
C16 C 0.3517(10) 0.4115(6) 0.3441(8) 0.035(2) Uani 1 1 d .
C17 C 0.2453(10) 0.3006(7) 0.4620(9) 0.040(3) Uani 1 1 d U
C18 C 0.1303(10) 0.3102(7) 0.3875(9) 0.042(3) Uani 1 1 d U
C19 C 0.0770(11) 0.2570(7) 0.3011(9) 0.047(3) Uani 1 1 d U
H19A H 0.0008 0.2669 0.2511 0.056 Uiso 1 1 calc R
C20 C 0.1425(12) 0.1894(8) 0.2932(10) 0.051(3) Uani 1 1 d U
C21 C 0.2525(11) 0.1739(7) 0.3677(10) 0.049(3) Uani 1 1 d U
H21A H 0.2912 0.1261 0.3595 0.059 Uiso 1 1 calc R
C22 C 0.3158(10) 0.2264(7) 0.4606(9) 0.048(3) Uani 1 1 d DU
C23 C 0.4409(7) 0.2116(5) 0.5374(6) 0.0149(17) Uiso 1 1 d D
H23A H 0.4852 0.2535 0.5836 0.018 Uiso 1 1 calc R

loop_
_atom_site_aniso_label
_atom_site_aniso_U_11
_atom_site_aniso_U_22
_atom_site_aniso_U_33
_atom_site_aniso_U_23
_atom_site_aniso_U_13
_atom_site_aniso_U_12
Br1 0.0786(11) 0.0926(12) 0.0318(7) 0.0092(7) 0.0056(7) -0.0051(9)
Br2 0.0600(9) 0.0592(9) 0.0676(10) 0.0106(7) 0.0272(8) 0.0157(7)
Br3 0.0576(10) 0.1006(12) 0.0407(8) -0.0194(7) 0.0013(7) 0.0061(8)
Br4 0.0668(10) 0.0703(10) 0.0726(10) -0.0082(8) 0.0277(8) 0.0107(7)
Br5 0.0771(12) 0.0987(13) 0.0762(12) -0.0468(10) 0.0079(10) -0.0058(10)
Br6 0.0454(8) 0.0621(9) 0.0656(9) -0.0002(7) 0.0187(7) 0.0071(6)
Mn1 0.0327(9) 0.0386(9) 0.0267(8) -0.0031(7) 0.0094(7) 0.0048(7)
O1 0.036(4) 0.041(4) 0.023(4) -0.002(3) 0.006(3) 0.002(3)
O2 0.029(4) 0.049(4) 0.028(4) -0.006(3) 0.009(3) 0.008(3)
O3 0.040(4) 0.045(4) 0.046(4) -0.011(4) 0.018(4) -0.002(3)
O4 0.065(6) 0.144(8) 0.070(6) 0.017(6) 0.028(5) -0.009(6)
N1 0.031(5) 0.044(5) 0.028(5) -0.002(4) 0.009(4) 0.007(4)
N2 0.035(5) 0.040(5) 0.037(5) -0.008(4) 0.017(5) 0.001(4)
C2 0.036(6) 0.039(6) 0.053(7) 0.003(5) 0.021(6) -0.001(5)
C3 0.040(7) 0.054(7) 0.029(6) 0.016(6) 0.000(5) -0.001(6)
C4 0.066(9) 0.060(8) 0.028(6) 0.003(6) 0.012(6) -0.021(7)
C5 0.052(8) 0.050(7) 0.035(6) 0.003(5) 0.017(6) 0.000(6)
C6 0.037(6) 0.048(7) 0.034(6) 0.001(5) 0.007(5) -0.002(5)
C1 0.040(7) 0.039(6) 0.041(7) 0.000(5) 0.016(6) -0.014(5)
C7 0.055(8) 0.033(6) 0.042(7) -0.007(5) 0.024(7) -0.002(5)
C8 0.045(7) 0.055(7) 0.050(7) -0.008(6) 0.028(6) 0.008(6)
C9 0.044(7) 0.036(6) 0.056(8) -0.008(6) 0.017(6) 0.011(5)
C10 0.030(6) 0.031(5) 0.037(6) 0.003(5) 0.012(5) 0.007(4)
C11 0.028(6) 0.035(6) 0.030(6) 0.004(4) 0.011(5) -0.007(5)
C12 0.035(6) 0.045(6) 0.034(6) 0.006(5) 0.016(5) 0.005(5)
C13 0.051(8) 0.058(7) 0.025(6) -0.002(5) 0.013(6) -0.012(6)
C14 0.059(8) 0.050(7) 0.032(6) -0.007(5) 0.024(6) -0.004(6)
C15 0.043(7) 0.042(6) 0.031(6) 0.000(5) 0.013(5) 0.000(5)
C16 0.042(7) 0.033(6) 0.031(6) 0.003(5) 0.018(5) -0.002(5)
C17 0.037(6) 0.046(5) 0.035(5) 0.006(5) 0.013(5) 0.001(5)
C18 0.041(6) 0.041(5) 0.041(6) 0.004(5) 0.017(5) 0.005(5)
C19 0.046(6) 0.048(6) 0.044(6) 0.000(5) 0.018(5) -0.003(5)
C20 0.058(7) 0.045(6) 0.047(6) -0.006(5) 0.020(5) -0.009(5)
C21 0.051(7) 0.043(6) 0.049(6) 0.002(5) 0.018(5) -0.008(5)
C22 0.064(7) 0.036(5) 0.056(6) -0.004(5) 0.037(6) -0.008(5)

loop_
_atom_type_symbol
_atom_type_description
_atom_type_scat_dispersion_real
_atom_type_scat_dispersion_imag
_atom_type_scat_source
C C 0.0033 0.0016 'International Tables Vol C Tables 4.2.6.8 and 6.1.1.4'
H H 0.0000 0.0000 'International Tables Vol C Tables 4.2.6.8 and 6.1.1.4'
N N 0.0061 0.0033 'International Tables Vol C Tables 4.2.6.8 and 6.1.1.4'
O O 0.0106 0.0060 'International Tables Vol C Tables 4.2.6.8 and 6.1.1.4'
Mn Mn 0.3368 0.7283 'International Tables Vol C Tables 4.2.6.8 and 6.1.1.4'
Br Br -0.2901 2.4595 'International Tables Vol C Tables 4.2.6.8 and 6.1.1.4'

loop_
_geom_angle_atom_site_label_1
_geom_angle_atom_site_label_2
_geom_angle_atom_site_label_3
_geom_angle
O1 Mn1 O2 94.9(3)
O1 Mn1 N1 90.9(3)
O2 Mn1 N1 165.9(4)
O1 Mn1 N2 165.2(3)
O2 Mn1 N2 89.2(3)
N1 Mn1 N2 82.1(3)
O1 Mn1 O3 98.7(3)
O2 Mn1 O3 97.1(3)
N1 Mn1 O3 94.7(3)
N2 Mn1 O3 94.8(4)
C1 O1 Mn1 131.5(7)
C16 O2 Mn1 120.9(6)
C17 O3 Mn1 129.7(7)
C7 N1 C8 120.9(9)
C7 N1 Mn1 126.9(8)
C8 N1 Mn1 112.2(7)
C10 N2 C9 119.6(10)
C10 N2 Mn1 125.7(7)
C9 N2 Mn1 114.5(7)
C1 C2 C3 121.6(11)
C1 C2 Br2 119.2(9)
C3 C2 Br2 119.2(9)
C4 C3 C2 120.5(11)
C4 C3 H2A 119.8
C2 C3 H2A 119.8
C3 C4 C5 120.5(11)
C3 C4 Br1 120.8(10)
C5 C4 Br1 118.6(10)
C4 C5 C6 118.7(11)
C4 C5 H4A 120.7
C6 C5 H4A 120.7
C5 C6 C1 120.5(11)
C5 C6 C7 117.0(11)
C1 C6 C7 122.4(10)
O1 C1 C2 120.0(11)
O1 C1 C6 122.1(10)
C2 C1 C6 117.9(10)
N1 C7 C6 125.8(10)
N1 C7 H7A 117.1
C6 C7 H7A 117.1
N1 C8 C9 110.0(9)
N1 C8 H8A 109.7
C9 C8 H8A 109.7
N1 C8 H8B 109.7
C9 C8 H8B 109.7
H8A C8 H8B 108.2
N2 C9 C8 106.8(9)
N2 C9 H9A 110.4
C8 C9 H9A 110.4
N2 C9 H9B 110.4
C8 C9 H9B 110.4
H9A C9 H9B 108.6
N2 C10 C11 123.7(10)
N2 C10 H10A 118.2
C11 C10 H10A 118.2
C16 C11 C12 121.8(10)
C16 C11 C10 121.3(9)
C12 C11 C10 116.8(9)
C13 C12 C11 120.1(11)
C13 C12 H12A 119.9
C11 C12 H12A 119.9
C12 C13 C14 120.4(10)
C12 C13 Br3 121.2(10)
C14 C13 Br3 118.4(9)
C15 C14 C13 118.1(10)
C15 C14 H14A 120.9
C13 C14 H14A 120.9
C14 C15 C16 123.3(11)
C14 C15 Br4 115.1(8)
C16 C15 Br4 121.4(8)
O2 C16 C11 124.5(9)
O2 C16 C15 119.4(9)
C11 C16 C15 116.0(10)
O3 C17 C18 122.0(10)
O3 C17 C22 117.3(10)
C18 C17 C22 120.7(11)
C17 C18 C19 123.8(11)
C17 C18 Br6 120.2(9)
C19 C18 Br6 116.0(9)
C20 C19 C18 117.2(12)
C20 C19 H19A 121.4
C18 C19 H19A 121.4
C21 C20 C19 121.2(12)
C21 C20 Br5 120.4(10)
C19 C20 Br5 118.4(10)
C20 C21 C22 125.4(12)
C20 C21 H21A 117.3
C22 C21 H21A 117.3
C17 C22 C21 111.3(10)
C17 C22 C23 124.2(10)
C21 C22 C23 124.2(9)
O4 C23 C22 116.1(9)
O4 C23 H23A 121.9
C22 C23 H23A 121.9

loop_
_geom_bond_atom_site_label_1
_geom_bond_atom_site_label_2
_geom_bond_distance
Br1 C4 1.879(12)
Br2 C2 1.873(12)
Br3 C13 1.878(11)
Br4 C15 1.865(11)
Br5 C20 1.888(12)
Br6 C18 1.918(11)
Mn1 O1 1.875(7)
Mn1 O2 1.918(7)
Mn1 N1 1.995(8)
Mn1 N2 2.000(9)
Mn1 O3 2.014(8)
O1 C1 1.327(13)
O2 C16 1.341(12)
O3 C17 1.338(14)
O4 C23 1.235(12)
N1 C7 1.267(14)
N1 C8 1.464(14)
N2 C10 1.270(13)
N2 C9 1.472(14)
C2 C1 1.374(16)
C2 C3 1.411(16)
C3 C4 1.361(18)
C3 H2A 0.9300
C4 C5 1.414(18)
C5 C6 1.416(15)
C5 H4A 0.9300
C6 C1 1.432(16)
C6 C7 1.446(16)
C7 H7A 0.9300
C8 C9 1.510(17)
C8 H8A 0.9700
C8 H8B 0.9700
C9 H9A 0.9700
C9 H9B 0.9700
C10 C11 1.475(15)
C10 H10A 0.9300
C11 C16 1.396(15)
C11 C12 1.403(15)
C12 C13 1.351(16)
C12 H12A 0.9300
C13 C14 1.426(18)
C14 C15 1.368(16)
C14 H14A 0.9300
C15 C16 1.409(15)
C17 C18 1.388(16)
C17 C22 1.472(15)
C18 C19 1.402(16)
C19 C20 1.379(18)
C19 H19A 0.9300
C20 C21 1.357(18)
C21 C22 1.474(17)
C21 H21A 0.9300
C22 C23 1.500(12)
C23 H23A 0.9300
